data_7717820
loop_
_publ_author_name
'Ramakant, Girbide Amitkumar'
'Muduli, Gopendra'
'Rai, Rakesh Kumar'
'Prabusankar, Ganesan'

_publ_section_title
;
 Probing the Nature of Intramolecular
 (sp3)C-H&#x00B7;&#x00B7;&#x00B7;&#x00B7;Cu(I) Interactions in Organo
 Thione Copper(I) Cages
;
_journal_name_full 'Dalton Transactions'
_journal_paper_doi 10.1039/D4DT03294B
_journal_year 2025
_chemical_formula_moiety 'C74 H68 Cu4 I4 N12 S3.98'
_chemical_formula_sum 'C74 H68 Cu4 I4 N12 S3.98'
_chemical_formula_weight 2014.76
_space_group_crystal_system triclinic
_space_group_IT_number 2
_space_group_name_Hall '-P 1'
_space_group_name_H-M_alt 'P -1'
_atom_sites_solution_hydrogens geom
_audit_creation_date 2025-01-10
_audit_creation_method
;
Olex2 1.5
(compiled 2024.02.16 svn.r378c4104 for OlexSys, GUI svn.r6928)
;
_audit_update_record
;
2025-01-10 deposited with the CCDC.	2025-01-15 downloaded from the CCDC.
;
_cell_angle_alpha 108.219(4)
_cell_angle_beta 99.996(4)
_cell_angle_gamma 90.325(4)
_cell_formula_units_Z 1
_cell_length_a 10.1474(12)
_cell_length_b 14.6541(16)
_cell_length_c 15.5293(18)
_cell_measurement_reflns_used 9916
_cell_measurement_temperature 223(2)
_cell_measurement_theta_max 26.471
_cell_measurement_theta_min 2.511
_cell_volume 2155.7(4)
_computing_cell_refinement 'SAINT V8.40B (?, 2016)'
_computing_data_reduction 'SAINT V8.40B (?, 2016)'
_computing_molecular_graphics 'Olex2 1.5 (Dolomanov et al., 2009)'
_computing_publication_material 'Olex2 1.5 (Dolomanov et al., 2009)'
_computing_structure_refinement 'XL  (Sheldrick, 2008)'
_computing_structure_solution 'olex2.solve 1.5 (Bourhis et al., 2015)'
_diffrn_ambient_temperature 223.00
_diffrn_measured_fraction_theta_full 0.999
_diffrn_measured_fraction_theta_max 0.994
_diffrn_measurement_device_type 'Bruker APEX-II CCD'
_diffrn_measurement_method '\f and \w scans'
_diffrn_radiation_type MoK\a
_diffrn_radiation_wavelength 0.71073
_diffrn_reflns_av_R_equivalents 0.0599
_diffrn_reflns_av_unetI/netI 0.0459
_diffrn_reflns_Laue_measured_fraction_full 0.999
_diffrn_reflns_Laue_measured_fraction_max 0.994
_diffrn_reflns_limit_h_max 13
_diffrn_reflns_limit_h_min -13
_diffrn_reflns_limit_k_max 18
_diffrn_reflns_limit_k_min -18
_diffrn_reflns_limit_l_max 19
_diffrn_reflns_limit_l_min -19
_diffrn_reflns_number 49373
_diffrn_reflns_point_group_measured_fraction_full 0.999
_diffrn_reflns_point_group_measured_fraction_max 0.994
_diffrn_reflns_theta_full 25.242
_diffrn_reflns_theta_max 27.281
_diffrn_reflns_theta_min 2.042
_exptl_absorpt_coefficient_mu 2.546
_exptl_absorpt_correction_T_max 0.7455
_exptl_absorpt_correction_T_min 0.5381
_exptl_absorpt_correction_type multi-scan
_exptl_absorpt_process_details
;
SADABS-2016/2 (Bruker,2016/2) was used for absorption correction.
wR2(int) was 0.1474 before and 0.0613 after correction.
The Ratio of minimum to maximum transmission is 0.7218.
The \l/2 correction factor is Not present.
;
_exptl_crystal_colour 'metallic yellowish white'
_exptl_crystal_colour_lustre metallic
_exptl_crystal_colour_modifier yellowish
_exptl_crystal_colour_primary white
_exptl_crystal_density_diffrn 1.552
_exptl_crystal_description plate
_exptl_crystal_F_000 988
_exptl_crystal_size_max 0.27
_exptl_crystal_size_mid 0.23
_exptl_crystal_size_min 0.21
_refine_diff_density_max 0.564
_refine_diff_density_min -0.569
_refine_diff_density_rms 0.076
_refine_ls_extinction_method none
_refine_ls_goodness_of_fit_ref 1.057
_refine_ls_hydrogen_treatment constr
_refine_ls_matrix_type full
_refine_ls_number_parameters 445
_refine_ls_number_reflns 9601
_refine_ls_number_restraints 0
_refine_ls_restrained_S_all 1.057
_refine_ls_R_factor_all 0.0532
_refine_ls_R_factor_gt 0.0329
_refine_ls_shift/su_max 0.003
_refine_ls_shift/su_mean 0.000
_refine_ls_structure_factor_coef Fsqd
_refine_ls_weighting_details 'w=1/[\s^2^(Fo^2^)+(0.0330P)^2^] where P=(Fo^2^+2Fc^2^)/3'
_refine_ls_weighting_scheme calc
_refine_ls_wR_factor_gt 0.0730
_refine_ls_wR_factor_ref 0.0787
_reflns_Friedel_coverage 0.000
_reflns_number_gt 7026
_reflns_number_total 9601
_reflns_threshold_expression 'I > 2\s(I)'
_cod_data_source_file d4dt03294b2.cif
_cod_data_source_block mo_2
_cod_database_code 7717820
_shelx_shelxl_version_number 2019/1
_shelx_space_group_comment
;
The symmetry employed for this shelxl refinement is uniquely defined
by the following loop, which should always be used as a source of
symmetry information in preference to the above space-group names.
They are only intended as comments.
;
_shelx_estimated_absorpt_t_max 0.617
_shelx_estimated_absorpt_t_min 0.546
_olex2_refinement_description
;
1. Fixed Uiso
 At 1.2 times of:
  All C(H) groups, All C(H,H) groups
 At 1.5 times of:
  All C(H,H,H) groups
2. Others
 Fixed Sof: S2(0.99)
3.a Secondary CH2 refined with riding coordinates:
 C6(H6A,H6B), C8(H8A,H8B), C15(H15A,H15B), C23(H23A,H23B)
3.b Aromatic/amide H refined with riding coordinates:
 C16(H16), C3(H3), C4(H4), C5(H5), C11(H11), C18(H18), C19(H19), C20(H20),
 C21(H21), C25(H25), C26(H26), C27(H27), C28(H28), C31(H31), C32(H32), C33(H33),
  C34(H34)
3.c Idealised Me refined as rotating group:
 C13(H13A,H13B,H13C), C36(H36A,H36B,H36C), C37(H37A,H37B,H37C)
;
_smtbx_masks_void_probe_radius 1.2
_smtbx_masks_void_truncation_radius 1.2
_olex2_submission_special_instructions 'No special instructions were received'

loop_
_space_group_symop_operation_xyz
'x, y, z'
'-x, -y, -z'

loop_
_atom_site_label
_atom_site_type_symbol
_atom_site_fract_x
_atom_site_fract_y
_atom_site_fract_z
_atom_site_U_iso_or_equiv
_atom_site_adp_type
_atom_site_occupancy
_atom_site_site_symmetry_order
_atom_site_calc_flag
_atom_site_refinement_flags_posn
_atom_site_refinement_flags_adp
_atom_site_refinement_flags_occupancy
_atom_site_disorder_assembly
_atom_site_disorder_group
I1 I 0.81282(2) 0.95405(2) 0.19591(2) 0.04836(8) Uani 1 1 d . . . . .
I2 I 0.47221(2) 1.10258(2) 0.29933(2) 0.04603(7) Uani 1 1 d . . . . .
Cu1 Cu 0.73743(4) 1.09773(3) 0.32645(3) 0.04662(11) Uani 1 1 d . . . . .
Cu2 Cu 0.56775(4) 0.92970(3) 0.22058(3) 0.04520(11) Uani 1 1 d . . . . .
S1 S 0.80427(9) 1.25118(5) 0.33140(6) 0.0437(2) Uani 1 1 d . . . . .
S2 S 0.54579(8) 0.82223(6) 0.29997(6) 0.0438(2) Uani 0.99 1 d . . P . .
N3 N 0.8027(3) 1.08384(17) 0.45470(17) 0.0392(6) Uani 1 1 d . . . . .
N2 N 0.9791(2) 1.27140(17) 0.49208(18) 0.0348(6) Uani 1 1 d . . . . .
N1 N 0.8658(2) 1.39825(16) 0.49250(16) 0.0302(5) Uani 1 1 d . . . . .
N4 N 0.3845(2) 0.65842(16) 0.24944(16) 0.0334(6) Uani 1 1 d . . . . .
N5 N 0.2895(2) 0.77166(17) 0.20056(17) 0.0380(6) Uani 1 1 d . . . . .
N6 N 0.4376(3) 0.88395(18) 0.09487(17) 0.0416(6) Uani 1 1 d . . . . .
C7 C 0.9239(3) 1.1150(2) 0.5056(2) 0.0371(7) Uani 1 1 d . . . . .
C16 C 0.9644(3) 1.1012(2) 0.5900(2) 0.0413(8) Uani 1 1 d . . . . .
H16 H 1.050312 1.124162 0.624571 0.050 Uiso 1 1 calc R U . . .
C3 C 0.8778(4) 1.0536(2) 0.6230(2) 0.0510(9) Uani 1 1 d . . . . .
H3 H 0.904035 1.042539 0.679833 0.061 Uiso 1 1 calc R U . . .
C4 C 0.7519(4) 1.0224(2) 0.5710(2) 0.0499(9) Uani 1 1 d . . . . .
H4 H 0.689883 0.990788 0.592320 0.060 Uiso 1 1 calc R U . . .
C5 C 0.7186(3) 1.0383(2) 0.4879(2) 0.0471(8) Uani 1 1 d . . . . .
H5 H 0.632894 1.016213 0.452416 0.056 Uiso 1 1 calc R U . . .
C6 C 1.0127(3) 1.1710(2) 0.4687(2) 0.0414(8) Uani 1 1 d . . . . .
H6A H 1.106838 1.167557 0.495180 0.050 Uiso 1 1 calc R U . . .
H6B H 1.001145 1.142530 0.401591 0.050 Uiso 1 1 calc R U . . .
C1 C 0.8825(3) 1.3067(2) 0.4407(2) 0.0323(7) Uani 1 1 d . . . . .
C8 C 0.2495(3) 0.5469(2) 0.5285(2) 0.0320(6) Uani 1 1 d . . . . .
H8A H 0.218012 0.491778 0.544132 0.038 Uiso 1 1 calc R U . . .
H8B H 0.311673 0.587972 0.582538 0.038 Uiso 1 1 calc R U . . .
C9 C 0.3232(3) 0.51110(19) 0.4494(2) 0.0293(6) Uani 1 1 d . . . . .
C10 C 0.3415(3) 0.41260(19) 0.4146(2) 0.0309(6) Uani 1 1 d . . . . .
C11 C 0.4097(3) 0.3810(2) 0.3420(2) 0.0351(7) Uani 1 1 d . . . . .
H11 H 0.424754 0.315147 0.320150 0.042 Uiso 1 1 calc R U . . .
C12 C 0.4566(3) 0.4417(2) 0.3000(2) 0.0342(7) Uani 1 1 d . . . . .
C13 C 0.5226(4) 0.3975(2) 0.2179(2) 0.0517(9) Uani 1 1 d . . . . .
H13A H 0.615404 0.422358 0.232076 0.077 Uiso 1 1 calc R U . . .
H13B H 0.475760 0.413662 0.165114 0.077 Uiso 1 1 calc R U . . .
H13C H 0.519207 0.328117 0.203696 0.077 Uiso 1 1 calc R U . . .
C14 C 0.4387(3) 0.54000(19) 0.3342(2) 0.0305(6) Uani 1 1 d . . . . .
C15 C 0.4892(3) 0.6077(2) 0.2897(2) 0.0360(7) Uani 1 1 d . . . . .
H15A H 0.554483 0.655350 0.336001 0.043 Uiso 1 1 calc R U . . .
H15B H 0.536123 0.570864 0.241075 0.043 Uiso 1 1 calc R U . . .
C2 C 0.4037(3) 0.7503(2) 0.2482(2) 0.0346(7) Uani 1 1 d . . . . .
C17 C 0.1969(3) 0.6923(2) 0.1699(2) 0.0414(7) Uani 1 1 d . . . . .
C18 C 0.0675(4) 0.6796(3) 0.1207(3) 0.0572(9) Uani 1 1 d . . . . .
H18 H 0.025453 0.729206 0.102343 0.069 Uiso 1 1 calc R U . . .
C19 C 0.0033(4) 0.5907(3) 0.1001(3) 0.0645(11) Uani 1 1 d . . . . .
H19 H -0.085359 0.579404 0.067183 0.077 Uiso 1 1 calc R U . . .
C20 C 0.0658(4) 0.5167(3) 0.1265(3) 0.0625(11) Uani 1 1 d . . . . .
H20 H 0.019769 0.455952 0.108866 0.075 Uiso 1 1 calc R U . . .
C21 C 0.1924(3) 0.5307(2) 0.1774(2) 0.0489(8) Uani 1 1 d . . . . .
H21 H 0.233627 0.481013 0.196220 0.059 Uiso 1 1 calc R U . . .
C22 C 0.2579(3) 0.6198(2) 0.2002(2) 0.0387(7) Uani 1 1 d . . . . .
C23 C 0.2662(3) 0.8611(2) 0.1787(2) 0.0422(8) Uani 1 1 d . . . . .
H23A H 0.315934 0.914931 0.229013 0.051 Uiso 1 1 calc R U . . .
H23B H 0.170595 0.872688 0.173964 0.051 Uiso 1 1 calc R U . . .
C24 C 0.3090(3) 0.8582(2) 0.0898(2) 0.0411(8) Uani 1 1 d . . . . .
C25 C 0.4771(4) 0.8837(2) 0.0169(2) 0.0493(8) Uani 1 1 d . . . . .
H25 H 0.567580 0.901089 0.020018 0.059 Uiso 1 1 calc R U . . .
C26 C 0.3934(4) 0.8596(3) -0.0669(2) 0.0573(10) Uani 1 1 d . . . . .
H26 H 0.425290 0.861550 -0.119712 0.069 Uiso 1 1 calc R U . . .
C27 C 0.2634(5) 0.8328(3) -0.0723(3) 0.0700(12) Uani 1 1 d . . . . .
H27 H 0.203532 0.815204 -0.129106 0.084 Uiso 1 1 calc R U . . .
C28 C 0.2205(4) 0.8318(3) 0.0070(3) 0.0576(10) Uani 1 1 d . . . . .
H28 H 0.130721 0.813209 0.004425 0.069 Uiso 1 1 calc R U . . .
C29 C 1.0269(3) 1.3424(2) 0.5764(2) 0.0359(7) Uani 1 1 d . . . . .
C30 C 0.9556(3) 1.4229(2) 0.5751(2) 0.0328(7) Uani 1 1 d . . . . .
C31 C 0.9874(3) 1.5106(2) 0.6465(2) 0.0405(7) Uani 1 1 d . . . . .
H31 H 0.940911 1.565597 0.645351 0.049 Uiso 1 1 calc R U . . .
C32 C 1.0893(3) 1.5128(2) 0.7184(2) 0.0468(8) Uani 1 1 d . . . . .
H32 H 1.114131 1.570707 0.767020 0.056 Uiso 1 1 calc R U . . .
C33 C 1.1567(3) 1.4298(3) 0.7202(2) 0.0513(9) Uani 1 1 d . . . . .
H33 H 1.224260 1.432929 0.771001 0.062 Uiso 1 1 calc R U . . .
C34 C 1.1268(3) 1.3439(2) 0.6496(2) 0.0440(8) Uani 1 1 d . . . . .
H34 H 1.172450 1.288664 0.651129 0.053 Uiso 1 1 calc R U . . .
C35 C 0.3749(3) 0.57554(19) 0.4104(2) 0.0295(6) Uani 1 1 d . . . . .
C36 C 0.3623(3) 0.68276(19) 0.4502(2) 0.0357(7) Uani 1 1 d . . . . .
H36A H 0.277693 0.699915 0.421208 0.053 Uiso 1 1 calc R U . . .
H36B H 0.435658 0.717291 0.438675 0.053 Uiso 1 1 calc R U . . .
H36C H 0.365337 0.699795 0.516099 0.053 Uiso 1 1 calc R U . . .
C37 C 0.2893(3) 0.3392(2) 0.4520(2) 0.0414(8) Uani 1 1 d . . . . .
H37A H 0.313572 0.361289 0.518764 0.062 Uiso 1 1 calc R U . . .
H37B H 0.328174 0.278362 0.427387 0.062 Uiso 1 1 calc R U . . .
H37C H 0.192438 0.330766 0.433950 0.062 Uiso 1 1 calc R U . . .

loop_
_atom_site_aniso_label
_atom_site_aniso_U_11
_atom_site_aniso_U_22
_atom_site_aniso_U_33
_atom_site_aniso_U_23
_atom_site_aniso_U_13
_atom_site_aniso_U_12
I1 0.05586(14) 0.04286(13) 0.04317(14) 0.00926(10) 0.00876(11) 0.00947(10)
I2 0.06032(15) 0.02599(11) 0.05394(15) 0.01441(10) 0.01300(11) 0.00675(9)
Cu1 0.0691(3) 0.0358(2) 0.0367(2) 0.01436(18) 0.0093(2) 0.00133(19)
Cu2 0.0607(3) 0.0380(2) 0.0375(2) 0.01539(18) 0.00447(19) 0.00061(18)
S1 0.0702(6) 0.0303(4) 0.0322(5) 0.0115(3) 0.0108(4) 0.0019(4)
S2 0.0543(5) 0.0317(4) 0.0457(5) 0.0215(4) -0.0072(4) -0.0065(4)
N3 0.0569(17) 0.0273(13) 0.0362(15) 0.0130(12) 0.0104(13) 0.0045(12)
N2 0.0384(14) 0.0288(13) 0.0422(16) 0.0142(12) 0.0152(12) 0.0081(11)
N1 0.0364(13) 0.0246(12) 0.0324(14) 0.0107(10) 0.0109(11) 0.0039(10)
N4 0.0421(14) 0.0308(13) 0.0309(14) 0.0149(11) 0.0063(11) 0.0003(11)
N5 0.0491(15) 0.0365(14) 0.0300(14) 0.0139(12) 0.0050(12) 0.0043(12)
N6 0.0614(18) 0.0345(14) 0.0311(15) 0.0136(12) 0.0082(13) 0.0106(13)
C7 0.0519(19) 0.0246(15) 0.0386(19) 0.0107(13) 0.0163(16) 0.0147(14)
C16 0.0510(19) 0.0375(17) 0.0385(19) 0.0139(15) 0.0123(15) 0.0172(14)
C3 0.076(3) 0.046(2) 0.039(2) 0.0212(17) 0.0198(19) 0.0205(18)
C4 0.066(2) 0.047(2) 0.048(2) 0.0268(17) 0.0187(19) 0.0046(17)
C5 0.056(2) 0.0403(18) 0.046(2) 0.0171(16) 0.0070(17) 0.0017(16)
C6 0.0478(18) 0.0330(16) 0.048(2) 0.0131(15) 0.0213(16) 0.0149(14)
C1 0.0403(16) 0.0292(15) 0.0341(17) 0.0141(13) 0.0174(14) 0.0045(12)
C8 0.0373(16) 0.0277(15) 0.0369(17) 0.0168(13) 0.0104(13) 0.0051(12)
C9 0.0299(14) 0.0273(14) 0.0344(17) 0.0163(13) 0.0036(12) 0.0029(12)
C10 0.0307(15) 0.0269(14) 0.0375(18) 0.0130(13) 0.0079(13) 0.0027(12)
C11 0.0415(17) 0.0206(14) 0.0437(19) 0.0103(13) 0.0093(14) 0.0053(12)
C12 0.0382(16) 0.0290(15) 0.0386(18) 0.0125(13) 0.0122(14) 0.0039(12)
C13 0.070(2) 0.0357(18) 0.054(2) 0.0097(16) 0.0315(19) 0.0079(16)
C14 0.0338(15) 0.0268(14) 0.0339(17) 0.0128(13) 0.0081(13) 0.0013(12)
C15 0.0429(17) 0.0326(16) 0.0408(19) 0.0211(14) 0.0124(14) 0.0050(13)
C2 0.0446(17) 0.0332(16) 0.0295(17) 0.0132(13) 0.0095(14) 0.0057(13)
C17 0.0474(19) 0.0467(19) 0.0307(18) 0.0149(15) 0.0041(15) -0.0003(15)
C18 0.054(2) 0.067(3) 0.051(2) 0.022(2) 0.0048(18) -0.0006(19)
C19 0.049(2) 0.089(3) 0.051(2) 0.023(2) -0.0028(18) -0.012(2)
C20 0.066(3) 0.068(3) 0.052(2) 0.023(2) 0.001(2) -0.025(2)
C21 0.054(2) 0.050(2) 0.046(2) 0.0220(17) 0.0067(17) -0.0071(16)
C22 0.0435(18) 0.0420(18) 0.0311(17) 0.0122(14) 0.0078(14) -0.0062(14)
C23 0.0531(19) 0.0373(17) 0.0354(18) 0.0136(14) 0.0018(15) 0.0134(14)
C24 0.062(2) 0.0300(16) 0.0336(18) 0.0156(14) 0.0054(16) 0.0153(15)
C25 0.072(2) 0.0404(19) 0.039(2) 0.0163(16) 0.0132(18) 0.0095(17)
C26 0.087(3) 0.055(2) 0.036(2) 0.0219(18) 0.015(2) 0.011(2)
C27 0.091(3) 0.081(3) 0.035(2) 0.025(2) -0.007(2) 0.002(2)
C28 0.060(2) 0.066(2) 0.046(2) 0.026(2) -0.0063(18) 0.0027(19)
C29 0.0309(15) 0.0366(16) 0.045(2) 0.0164(15) 0.0130(14) 0.0044(13)
C30 0.0340(16) 0.0308(15) 0.0388(18) 0.0142(13) 0.0146(14) 0.0024(12)
C31 0.0398(17) 0.0377(17) 0.044(2) 0.0102(15) 0.0128(15) -0.0002(14)
C32 0.0453(19) 0.048(2) 0.042(2) 0.0073(16) 0.0085(16) -0.0058(15)
C33 0.0396(18) 0.066(2) 0.048(2) 0.0216(19) 0.0017(16) 0.0013(17)
C34 0.0380(17) 0.049(2) 0.050(2) 0.0208(17) 0.0112(16) 0.0082(15)
C35 0.0324(15) 0.0228(14) 0.0325(16) 0.0095(12) 0.0022(13) 0.0021(11)
C36 0.0477(18) 0.0239(14) 0.0385(18) 0.0117(13) 0.0129(14) 0.0046(13)
C37 0.0522(19) 0.0271(15) 0.054(2) 0.0220(15) 0.0177(16) 0.0046(13)

loop_
_atom_type_symbol
_atom_type_description
_atom_type_scat_dispersion_real
_atom_type_scat_dispersion_imag
_atom_type_scat_source
C C 0.0033 0.0016 'International Tables Vol C Tables 4.2.6.8 and 6.1.1.4'
H H 0.0000 0.0000 'International Tables Vol C Tables 4.2.6.8 and 6.1.1.4'
Cu Cu 0.3201 1.2651 'International Tables Vol C Tables 4.2.6.8 and 6.1.1.4'
I I -0.4742 1.8119 'International Tables Vol C Tables 4.2.6.8 and 6.1.1.4'
N N 0.0061 0.0033 'International Tables Vol C Tables 4.2.6.8 and 6.1.1.4'
S S 0.1246 0.1234 'International Tables Vol C Tables 4.2.6.8 and 6.1.1.4'

loop_
_geom_angle_atom_site_label_1
_geom_angle_atom_site_label_2
_geom_angle_atom_site_label_3
_geom_angle
_geom_angle_site_symmetry_1
_geom_angle_site_symmetry_3
_geom_angle_publ_flag
Cu2 I1 Cu1 65.701(15) . . ?
Cu1 I2 Cu2 64.332(14) . . ?
I1 Cu1 I2 110.911(17) . . ?
I1 Cu1 Cu2 56.666(14) . . ?
I2 Cu1 Cu2 58.792(14) . . ?
S1 Cu1 I1 115.76(3) . . ?
S1 Cu1 I2 102.04(3) . . ?
S1 Cu1 Cu2 144.08(3) . . ?
N3 Cu1 I1 110.85(7) . . ?
N3 Cu1 I2 108.44(7) . . ?
N3 Cu1 Cu2 106.71(7) . . ?
N3 Cu1 S1 108.32(7) . . ?
I1 Cu2 I2 110.037(16) . . ?
I1 Cu2 Cu1 57.633(14) . . ?
I2 Cu2 Cu1 56.876(14) . . ?
S2 Cu2 I1 113.72(3) . . ?
S2 Cu2 I2 112.39(3) . . ?
S2 Cu2 Cu1 113.72(3) . . ?
N6 Cu2 I1 110.19(8) . . ?
N6 Cu2 I2 100.64(7) . . ?
N6 Cu2 Cu1 136.67(7) . . ?
N6 Cu2 S2 109.08(8) . . ?
C1 S1 Cu1 105.79(10) . . ?
C2 S2 Cu2 108.74(10) . . ?
C7 N3 Cu1 124.3(2) . . ?
C7 N3 C5 118.0(3) . . ?
C5 N3 Cu1 117.7(2) . . ?
C1 N2 C6 125.0(3) . . ?
C1 N2 C29 109.6(2) . . ?
C29 N2 C6 124.8(3) . . ?
C1 N1 C8 123.7(2) . 2_676 ?
C1 N1 C30 109.8(2) . . ?
C30 N1 C8 125.2(2) . 2_676 ?
C2 N4 C15 123.3(2) . . ?
C2 N4 C22 109.9(2) . . ?
C22 N4 C15 126.5(2) . . ?
C2 N5 C17 109.6(2) . . ?
C2 N5 C23 126.5(3) . . ?
C17 N5 C23 123.8(3) . . ?
C24 N6 Cu2 120.7(2) . . ?
C24 N6 C25 117.9(3) . . ?
C25 N6 Cu2 121.3(2) . . ?
N3 C7 C16 122.0(3) . . ?
N3 C7 C6 116.6(3) . . ?
C16 C7 C6 121.3(3) . . ?
C7 C16 H16 120.3 . . ?
C3 C16 C7 119.5(3) . . ?
C3 C16 H16 120.3 . . ?
C16 C3 H3 120.7 . . ?
C16 C3 C4 118.6(3) . . ?
C4 C3 H3 120.7 . . ?
C3 C4 H4 120.6 . . ?
C5 C4 C3 118.8(3) . . ?
C5 C4 H4 120.6 . . ?
N3 C5 C4 123.0(3) . . ?
N3 C5 H5 118.5 . . ?
C4 C5 H5 118.5 . . ?
N2 C6 C7 110.4(2) . . ?
N2 C6 H6A 109.6 . . ?
N2 C6 H6B 109.6 . . ?
C7 C6 H6A 109.6 . . ?
C7 C6 H6B 109.6 . . ?
H6A C6 H6B 108.1 . . ?
N2 C1 S1 127.0(2) . . ?
N1 C1 S1 125.8(2) . . ?
N1 C1 N2 107.0(2) . . ?
N1 C8 H8A 109.0 2_676 . ?
N1 C8 H8B 109.0 2_676 . ?
N1 C8 C9 112.7(2) 2_676 . ?
H8A C8 H8B 107.8 . . ?
C9 C8 H8A 109.0 . . ?
C9 C8 H8B 109.0 . . ?
C10 C9 C8 119.3(2) . . ?
C10 C9 C35 119.8(3) . . ?
C35 C9 C8 120.9(2) . . ?
C9 C10 C37 123.1(3) . . ?
C11 C10 C9 118.5(3) . . ?
C11 C10 C37 118.4(2) . . ?
C10 C11 H11 118.5 . . ?
C12 C11 C10 123.0(3) . . ?
C12 C11 H11 118.5 . . ?
C11 C12 C13 117.9(3) . . ?
C11 C12 C14 118.7(3) . . ?
C14 C12 C13 123.4(3) . . ?
C12 C13 H13A 109.5 . . ?
C12 C13 H13B 109.5 . . ?
C12 C13 H13C 109.5 . . ?
H13A C13 H13B 109.5 . . ?
H13A C13 H13C 109.5 . . ?
H13B C13 H13C 109.5 . . ?
C12 C14 C15 119.6(3) . . ?
C12 C14 C35 120.0(2) . . ?
C35 C14 C15 120.3(2) . . ?
N4 C15 C14 114.4(2) . . ?
N4 C15 H15A 108.7 . . ?
N4 C15 H15B 108.7 . . ?
C14 C15 H15A 108.7 . . ?
C14 C15 H15B 108.7 . . ?
H15A C15 H15B 107.6 . . ?
N4 C2 S2 124.6(2) . . ?
N5 C2 S2 128.0(2) . . ?
N5 C2 N4 107.3(2) . . ?
N5 C17 C22 107.0(3) . . ?
C18 C17 N5 131.2(3) . . ?
C18 C17 C22 121.8(3) . . ?
C17 C18 H18 121.7 . . ?
C19 C18 C17 116.5(4) . . ?
C19 C18 H18 121.7 . . ?
C18 C19 H19 119.1 . . ?
C18 C19 C20 121.9(4) . . ?
C20 C19 H19 119.1 . . ?
C19 C20 H20 119.4 . . ?
C21 C20 C19 121.3(3) . . ?
C21 C20 H20 119.4 . . ?
C20 C21 H21 121.1 . . ?
C20 C21 C22 117.8(3) . . ?
C22 C21 H21 121.1 . . ?
N4 C22 C17 106.2(3) . . ?
C21 C22 N4 133.2(3) . . ?
C21 C22 C17 120.6(3) . . ?
N5 C23 H23A 109.1 . . ?
N5 C23 H23B 109.1 . . ?
N5 C23 C24 112.3(2) . . ?
H23A C23 H23B 107.9 . . ?
C24 C23 H23A 109.1 . . ?
C24 C23 H23B 109.1 . . ?
N6 C24 C23 116.9(3) . . ?
N6 C24 C28 121.0(3) . . ?
C28 C24 C23 122.1(3) . . ?
N6 C25 H25 118.2 . . ?
N6 C25 C26 123.7(4) . . ?
C26 C25 H25 118.2 . . ?
C25 C26 H26 120.7 . . ?
C27 C26 C25 118.5(4) . . ?
C27 C26 H26 120.7 . . ?
C26 C27 H27 120.6 . . ?
C26 C27 C28 118.9(4) . . ?
C28 C27 H27 120.6 . . ?
C24 C28 C27 120.0(4) . . ?
C24 C28 H28 120.0 . . ?
C27 C28 H28 120.0 . . ?
C30 C29 N2 106.2(3) . . ?
C34 C29 N2 132.1(3) . . ?
C34 C29 C30 121.7(3) . . ?
N1 C30 C29 107.3(3) . . ?
N1 C30 C31 131.6(3) . . ?
C29 C30 C31 121.0(3) . . ?
C30 C31 H31 121.3 . . ?
C32 C31 C30 117.3(3) . . ?
C32 C31 H31 121.3 . . ?
C31 C32 H32 119.6 . . ?
C31 C32 C33 120.9(3) . . ?
C33 C32 H32 119.6 . . ?
C32 C33 H33 119.1 . . ?
C34 C33 C32 121.9(3) . . ?
C34 C33 H33 119.1 . . ?
C29 C34 H34 121.4 . . ?
C33 C34 C29 117.2(3) . . ?
C33 C34 H34 121.4 . . ?
C9 C35 C36 120.5(2) . . ?
C14 C35 C9 119.9(2) . . ?
C14 C35 C36 119.7(2) . . ?
C35 C36 H36A 109.5 . . ?
C35 C36 H36B 109.5 . . ?
C35 C36 H36C 109.5 . . ?
H36A C36 H36B 109.5 . . ?
H36A C36 H36C 109.5 . . ?
H36B C36 H36C 109.5 . . ?
C10 C37 H37A 109.5 . . ?
C10 C37 H37B 109.5 . . ?
C10 C37 H37C 109.5 . . ?
H37A C37 H37B 109.5 . . ?
H37A C37 H37C 109.5 . . ?
H37B C37 H37C 109.5 . . ?

loop_
_geom_bond_atom_site_label_1
_geom_bond_atom_site_label_2
_geom_bond_distance
_geom_bond_site_symmetry_2
_geom_bond_publ_flag
I1 Cu1 2.6487(5) . ?
I1 Cu2 2.6200(5) . ?
I2 Cu1 2.6557(6) . ?
I2 Cu2 2.7121(5) . ?
Cu1 Cu2 2.8581(6) . ?
Cu1 S1 2.3192(9) . ?
Cu1 N3 2.060(3) . ?
Cu2 S2 2.3141(9) . ?
Cu2 N6 2.069(3) . ?
S1 C1 1.683(3) . ?
S2 C2 1.699(3) . ?
N3 C7 1.333(4) . ?
N3 C5 1.343(4) . ?
N2 C6 1.459(3) . ?
N2 C1 1.363(4) . ?
N2 C29 1.397(4) . ?
N1 C1 1.360(3) . ?
N1 C8 1.471(3) 2_676 ?
N1 C30 1.381(4) . ?
N4 C15 1.463(3) . ?
N4 C2 1.366(3) . ?
N4 C22 1.391(4) . ?
N5 C2 1.356(4) . ?
N5 C17 1.395(4) . ?
N5 C23 1.465(4) . ?
N6 C24 1.339(4) . ?
N6 C25 1.339(4) . ?
C7 C16 1.380(4) . ?
C7 C6 1.510(4) . ?
C16 H16 0.9400 . ?
C16 C3 1.377(4) . ?
C3 H3 0.9400 . ?
C3 C4 1.377(5) . ?
C4 H4 0.9400 . ?
C4 C5 1.368(5) . ?
C5 H5 0.9400 . ?
C6 H6A 0.9800 . ?
C6 H6B 0.9800 . ?
C8 H8A 0.9800 . ?
C8 H8B 0.9800 . ?
C8 C9 1.505(4) . ?
C9 C10 1.400(4) . ?
C9 C35 1.413(4) . ?
C10 C11 1.384(4) . ?
C10 C37 1.504(4) . ?
C11 H11 0.9400 . ?
C11 C12 1.383(4) . ?
C12 C13 1.510(4) . ?
C12 C14 1.395(4) . ?
C13 H13A 0.9700 . ?
C13 H13B 0.9700 . ?
C13 H13C 0.9700 . ?
C14 C15 1.507(4) . ?
C14 C35 1.404(4) . ?
C15 H15A 0.9800 . ?
C15 H15B 0.9800 . ?
C17 C18 1.379(5) . ?
C17 C22 1.397(4) . ?
C18 H18 0.9400 . ?
C18 C19 1.371(5) . ?
C19 H19 0.9400 . ?
C19 C20 1.394(5) . ?
C20 H20 0.9400 . ?
C20 C21 1.364(5) . ?
C21 H21 0.9400 . ?
C21 C22 1.376(4) . ?
C23 H23A 0.9800 . ?
C23 H23B 0.9800 . ?
C23 C24 1.505(4) . ?
C24 C28 1.377(5) . ?
C25 H25 0.9400 . ?
C25 C26 1.366(5) . ?
C26 H26 0.9400 . ?
C26 C27 1.355(5) . ?
C27 H27 0.9400 . ?
C27 C28 1.380(5) . ?
C28 H28 0.9400 . ?
C29 C30 1.390(4) . ?
C29 C34 1.380(4) . ?
C30 C31 1.402(4) . ?
C31 H31 0.9400 . ?
C31 C32 1.376(4) . ?
C32 H32 0.9400 . ?
C32 C33 1.405(5) . ?
C33 H33 0.9400 . ?
C33 C34 1.377(5) . ?
C34 H34 0.9400 . ?
C35 C36 1.513(4) . ?
C36 H36A 0.9700 . ?
C36 H36B 0.9700 . ?
C36 H36C 0.9700 . ?
C37 H37A 0.9700 . ?
C37 H37B 0.9700 . ?
C37 H37C 0.9700 . ?

loop_
_geom_torsion_atom_site_label_1
_geom_torsion_atom_site_label_2
_geom_torsion_atom_site_label_3
_geom_torsion_atom_site_label_4
_geom_torsion
_geom_torsion_site_symmetry_1
_geom_torsion_site_symmetry_2
_geom_torsion_site_symmetry_3
_geom_torsion_site_symmetry_4
_geom_torsion_publ_flag
Cu1 S1 C1 N2 48.1(3) . . . . ?
Cu1 S1 C1 N1 -135.9(2) . . . . ?
Cu1 N3 C7 C16 -177.9(2) . . . . ?
Cu1 N3 C7 C6 5.2(3) . . . . ?
Cu1 N3 C5 C4 178.2(3) . . . . ?
Cu2 S2 C2 N4 152.2(2) . . . . ?
Cu2 S2 C2 N5 -29.3(3) . . . . ?
Cu2 N6 C24 C23 -1.9(3) . . . . ?
Cu2 N6 C24 C28 177.0(2) . . . . ?
Cu2 N6 C25 C26 -176.0(3) . . . . ?
N3 C7 C16 C3 0.3(4) . . . . ?
N3 C7 C6 N2 82.3(3) . . . . ?
N2 C29 C30 N1 1.4(3) . . . . ?
N2 C29 C30 C31 -174.3(3) . . . . ?
N2 C29 C34 C33 174.4(3) . . . . ?
N1 C8 C9 C10 -124.3(3) 2_676 . . . ?
N1 C8 C9 C35 56.2(3) 2_676 . . . ?
N1 C30 C31 C32 -176.0(3) . . . . ?
N5 C17 C18 C19 179.0(3) . . . . ?
N5 C17 C22 N4 1.0(3) . . . . ?
N5 C17 C22 C21 -177.5(3) . . . . ?
N5 C23 C24 N6 -86.6(3) . . . . ?
N5 C23 C24 C28 94.5(4) . . . . ?
N6 C24 C28 C27 -0.7(5) . . . . ?
N6 C25 C26 C27 -1.1(5) . . . . ?
C7 N3 C5 C4 -0.1(5) . . . . ?
C7 C16 C3 C4 -1.1(5) . . . . ?
C16 C7 C6 N2 -94.6(3) . . . . ?
C16 C3 C4 C5 1.3(5) . . . . ?
C3 C4 C5 N3 -0.7(5) . . . . ?
C5 N3 C7 C16 0.3(4) . . . . ?
C5 N3 C7 C6 -176.5(3) . . . . ?
C6 N2 C1 S1 -13.7(4) . . . . ?
C6 N2 C1 N1 169.7(2) . . . . ?
C6 N2 C29 C30 -171.3(2) . . . . ?
C6 N2 C29 C34 11.6(5) . . . . ?
C6 C7 C16 C3 177.0(3) . . . . ?
C1 N2 C6 C7 -86.9(3) . . . . ?
C1 N2 C29 C30 0.2(3) . . . . ?
C1 N2 C29 C34 -176.9(3) . . . . ?
C1 N1 C30 C29 -2.5(3) . . . . ?
C1 N1 C30 C31 172.5(3) . . . . ?
C8 N1 C1 S1 18.2(4) 2_676 . . . ?
C8 N1 C1 N2 -165.1(2) 2_676 . . . ?
C8 N1 C30 C29 165.0(2) 2_676 . . . ?
C8 N1 C30 C31 -20.0(5) 2_676 . . . ?
C8 C9 C10 C11 -179.9(3) . . . . ?
C8 C9 C10 C37 0.7(4) . . . . ?
C8 C9 C35 C14 -177.5(2) . . . . ?
C8 C9 C35 C36 2.6(4) . . . . ?
C9 C10 C11 C12 -2.3(4) . . . . ?
C10 C9 C35 C14 3.0(4) . . . . ?
C10 C9 C35 C36 -176.9(2) . . . . ?
C10 C11 C12 C13 -176.6(3) . . . . ?
C10 C11 C12 C14 2.3(4) . . . . ?
C11 C12 C14 C15 179.9(3) . . . . ?
C11 C12 C14 C35 0.5(4) . . . . ?
C12 C14 C15 N4 118.1(3) . . . . ?
C12 C14 C35 C9 -3.0(4) . . . . ?
C12 C14 C35 C36 176.8(3) . . . . ?
C13 C12 C14 C15 -1.3(4) . . . . ?
C13 C12 C14 C35 179.3(3) . . . . ?
C15 N4 C2 S2 -5.2(4) . . . . ?
C15 N4 C2 N5 176.0(2) . . . . ?
C15 N4 C22 C17 -175.8(3) . . . . ?
C15 N4 C22 C21 2.4(5) . . . . ?
C15 C14 C35 C9 177.5(3) . . . . ?
C15 C14 C35 C36 -2.6(4) . . . . ?
C2 N4 C15 C14 146.0(3) . . . . ?
C2 N4 C22 C17 -1.5(3) . . . . ?
C2 N4 C22 C21 176.7(3) . . . . ?
C2 N5 C17 C18 178.7(3) . . . . ?
C2 N5 C17 C22 -0.1(3) . . . . ?
C2 N5 C23 C24 87.9(4) . . . . ?
C17 N5 C2 S2 -179.6(2) . . . . ?
C17 N5 C2 N4 -0.9(3) . . . . ?
C17 N5 C23 C24 -88.2(4) . . . . ?
C17 C18 C19 C20 -0.6(6) . . . . ?
C18 C17 C22 N4 -178.0(3) . . . . ?
C18 C17 C22 C21 3.5(5) . . . . ?
C18 C19 C20 C21 2.6(6) . . . . ?
C19 C20 C21 C22 -1.4(5) . . . . ?
C20 C21 C22 N4 -179.6(3) . . . . ?
C20 C21 C22 C17 -1.6(5) . . . . ?
C22 N4 C15 C14 -40.4(4) . . . . ?
C22 N4 C2 S2 -179.7(2) . . . . ?
C22 N4 C2 N5 1.5(3) . . . . ?
C22 C17 C18 C19 -2.4(5) . . . . ?
C23 N5 C2 S2 3.8(4) . . . . ?
C23 N5 C2 N4 -177.5(3) . . . . ?
C23 N5 C17 C18 -4.6(5) . . . . ?
C23 N5 C17 C22 176.6(3) . . . . ?
C23 C24 C28 C27 178.1(3) . . . . ?
C24 N6 C25 C26 0.7(5) . . . . ?
C25 N6 C24 C23 -178.7(3) . . . . ?
C25 N6 C24 C28 0.3(4) . . . . ?
C25 C26 C27 C28 0.6(6) . . . . ?
C26 C27 C28 C24 0.3(6) . . . . ?
C29 N2 C6 C7 83.2(3) . . . . ?
C29 N2 C1 S1 174.9(2) . . . . ?
C29 N2 C1 N1 -1.7(3) . . . . ?
C29 C30 C31 C32 -1.5(4) . . . . ?
C30 N1 C1 S1 -174.0(2) . . . . ?
C30 N1 C1 N2 2.6(3) . . . . ?
C30 C29 C34 C33 -2.3(4) . . . . ?
C30 C31 C32 C33 -1.0(5) . . . . ?
C31 C32 C33 C34 1.8(5) . . . . ?
C32 C33 C34 C29 -0.1(5) . . . . ?
C34 C29 C30 N1 178.9(3) . . . . ?
C34 C29 C30 C31 3.2(4) . . . . ?
C35 C9 C10 C11 -0.4(4) . . . . ?
C35 C9 C10 C37 -179.8(3) . . . . ?
C35 C14 C15 N4 -62.5(4) . . . . ?
C37 C10 C11 C12 177.1(3) . . . . ?

loop_
_smtbx_masks_void_nr
_smtbx_masks_void_average_x
_smtbx_masks_void_average_y
_smtbx_masks_void_average_z
_smtbx_masks_void_volume
_smtbx_masks_void_count_electrons
_smtbx_masks_void_content
1 -0.928 -0.246 0.000 518.3 106.9 ?
